data_4075310
loop_
_publ_author_name
'Lee, C. K.'
'Vasam, Chandra Sekhar'
'Huang, T. W.'
'Wang, H. M. J.'
'Yang, R. Y.'
'Lee, C. S.'
'Lin, Ivan J. B.'

_publ_section_title
;
 Silver(I) N-Heterocyclic Carbenes with Long N-Alkyl Chains
;
_journal_issue 15
_journal_name_full Organometallics
_journal_page_first 3768
_journal_paper_doi 10.1021/om060198h
_journal_volume 25
_journal_year 2006
_chemical_formula_sum 'C43 H78 Ag Cl N2'
_chemical_formula_weight 766.39
_chemical_name_common C18-bimyAgCl
_chemical_name_systematic
;

 ?

;
_space_group_IT_number 2
_symmetry_cell_setting triclinic
_symmetry_space_group_name_Hall '-P 1'
_symmetry_space_group_name_H-M 'P -1'
_atom_sites_solution_hydrogens geom
_atom_sites_solution_primary direct
_atom_sites_solution_secondary difmap
_audit_creation_method SHELXL-97
_cell_angle_alpha 84.03(3)
_cell_angle_beta 86.14(4)
_cell_angle_gamma 86.40(3)
_cell_formula_units_Z 2
_cell_length_a 8.938(4)
_cell_length_b 9.254(3)
_cell_length_c 26.623(7)
_cell_measurement_reflns_used 11
_cell_measurement_temperature 293(2)
_cell_measurement_theta_max 8.59
_cell_measurement_theta_min 4.94
_cell_volume 2181.7(13)
_computing_cell_refinement 'Bruker XSCANS'
_computing_data_collection 'Bruker XSCANS'
_computing_data_reduction 'Bruker SHELXTL'
_computing_molecular_graphics 'Bruker SHELXTL'
_computing_publication_material 'Bruker SHELXTL'
_computing_structure_refinement 'SHELXL-97 (Sheldrick, 1997)'
_computing_structure_solution 'SHELXS-97 (Sheldrick, 1990)'
_diffrn_ambient_temperature 293(2)
_diffrn_measured_fraction_theta_full 0.983
_diffrn_measured_fraction_theta_max 0.983
_diffrn_measurement_device_type 'Bruker P4'
_diffrn_measurement_method '\w scans'
_diffrn_radiation_monochromator graphite
_diffrn_radiation_source 'fine-focus sealed tube'
_diffrn_radiation_type MoK\a
_diffrn_radiation_wavelength 0.71073
_diffrn_reflns_av_R_equivalents 0.0288
_diffrn_reflns_av_sigmaI/netI 0.0605
_diffrn_reflns_limit_h_max 0
_diffrn_reflns_limit_h_min -10
_diffrn_reflns_limit_k_max 10
_diffrn_reflns_limit_k_min -10
_diffrn_reflns_limit_l_max 31
_diffrn_reflns_limit_l_min -31
_diffrn_reflns_number 8088
_diffrn_reflns_theta_full 25.00
_diffrn_reflns_theta_max 25.00
_diffrn_reflns_theta_min 2.22
_diffrn_standards_interval_count 97
_diffrn_standards_number 3
_exptl_absorpt_coefficient_mu 0.552
_exptl_absorpt_correction_T_max 0.7734
_exptl_absorpt_correction_T_min 0.7251
_exptl_absorpt_correction_type empirical
_exptl_crystal_colour colorless
_exptl_crystal_density_diffrn 1.167
_exptl_crystal_density_method 'not measured'
_exptl_crystal_description plate
_exptl_crystal_F_000 828
_exptl_crystal_size_max 0.5
_exptl_crystal_size_mid 0.4
_exptl_crystal_size_min 0.3
_refine_diff_density_max 0.420
_refine_diff_density_min -0.270
_refine_diff_density_rms 0.061
_refine_ls_extinction_method none
_refine_ls_goodness_of_fit_ref 1.029
_refine_ls_hydrogen_treatment constr
_refine_ls_matrix_type full
_refine_ls_number_parameters 424
_refine_ls_number_reflns 7553
_refine_ls_number_restraints 0
_refine_ls_restrained_S_all 1.029
_refine_ls_R_factor_all 0.0808
_refine_ls_R_factor_gt 0.0470
_refine_ls_shift/su_max 0.001
_refine_ls_shift/su_mean 0.000
_refine_ls_structure_factor_coef Fsqd
_refine_ls_weighting_details 'calc w=1/[\s^2^(Fo^2^)+(0.0416P)^2^+1.1916P] where P=(Fo^2^+2Fc^2^)/3'
_refine_ls_weighting_scheme calc
_refine_ls_wR_factor_gt 0.0976
_refine_ls_wR_factor_ref 0.1103
_reflns_number_gt 5379
_reflns_number_total 7553
_reflns_threshold_expression >2sigma(I)
_cod_data_source_file om060198hsi20060506_044031.cif
_cod_data_source_block C18-bimyAgCl
_cod_depositor_comments
;
The following automatic conversions were performed:

'_symmetry_cell_setting' value 'Triclinic' changed to 'triclinic'
according to /home/saulius/struct/CIF-dictionaries/cif_core.dic
dictionary named 'cif_core.dic' version 2.4.1 from 2010-06-29.

Automatic conversion script
Id: cif_fix_values 1715 2011-07-08 13:25:40Z adriana 
;
_cod_original_cell_volume 2181.7(14)
_cod_original_sg_symbol_H-M P-1
_cod_database_code 4075310

loop_
_symmetry_equiv_pos_as_xyz
'x, y, z'
'-x, -y, -z'

loop_
_atom_site_label
_atom_site_type_symbol
_atom_site_fract_x
_atom_site_fract_y
_atom_site_fract_z
_atom_site_U_iso_or_equiv
_atom_site_adp_type
_atom_site_occupancy
_atom_site_symmetry_multiplicity
_atom_site_calc_flag
_atom_site_refinement_flags
Ag Ag 0.30947(4) 0.54342(3) 0.042373(12) 0.05269(13) Uani 1 1 d .
Cl1 Cl 0.42535(13) 0.31458(11) 0.02962(5) 0.0704(3) Uani 1 1 d .
N1 N 0.2029(3) 0.8614(3) 0.05915(10) 0.0372(7) Uani 1 1 d .
N2 N 0.0126(3) 0.7274(3) 0.06050(10) 0.0356(7) Uani 1 1 d .
C1 C 0.1658(4) 0.7229(4) 0.05670(12) 0.0385(9) Uani 1 1 d .
C2 C 0.0746(4) 0.9540(4) 0.06325(12) 0.0364(8) Uani 1 1 d .
C3 C 0.0563(5) 1.1035(4) 0.06463(13) 0.0448(9) Uani 1 1 d .
H3A H 0.1378 1.1614 0.0642 0.054 Uiso 1 1 calc R
C4 C -0.0895(5) 1.1613(4) 0.06664(14) 0.0500(10) Uani 1 1 d .
H4A H -0.1067 1.2611 0.0677 0.060 Uiso 1 1 calc R
C5 C -0.2119(5) 1.0756(4) 0.06706(14) 0.0513(10) Uani 1 1 d .
H5A H -0.3085 1.1192 0.0684 0.062 Uiso 1 1 calc R
C6 C -0.1929(4) 0.9278(4) 0.06553(13) 0.0424(9) Uani 1 1 d .
H6A H -0.2745 0.8701 0.0656 0.051 Uiso 1 1 calc R
C7 C -0.0464(4) 0.8683(4) 0.06381(12) 0.0344(8) Uani 1 1 d .
C8 C 0.3553(4) 0.9094(4) 0.06016(14) 0.0477(10) Uani 1 1 d .
H8A H 0.3625 1.0031 0.0404 0.057 Uiso 1 1 calc R
H8B H 0.4254 0.8406 0.0446 0.057 Uiso 1 1 calc R
C9 C 0.3988(4) 0.9226(4) 0.11314(15) 0.0507(10) Uani 1 1 d .
H9A H 0.4929 0.9703 0.1110 0.061 Uiso 1 1 calc R
H9B H 0.3232 0.9850 0.1293 0.061 Uiso 1 1 calc R
C10 C 0.4164(5) 0.7813(4) 0.14626(15) 0.0578(11) Uani 1 1 d .
H10A H 0.4857 0.7151 0.1291 0.069 Uiso 1 1 calc R
H10B H 0.3200 0.7376 0.1513 0.069 Uiso 1 1 calc R
C11 C 0.4738(5) 0.8000(5) 0.19743(16) 0.0634(12) Uani 1 1 d .
H11A H 0.5707 0.8427 0.1919 0.076 Uiso 1 1 calc R
H11B H 0.4055 0.8687 0.2138 0.076 Uiso 1 1 calc R
C12 C 0.4909(5) 0.6627(5) 0.23309(16) 0.0633(12) Uani 1 1 d .
H12A H 0.3937 0.6213 0.2396 0.076 Uiso 1 1 calc R
H12B H 0.5574 0.5928 0.2166 0.076 Uiso 1 1 calc R
C13 C 0.5521(5) 0.6854(5) 0.28283(16) 0.0654(12) Uani 1 1 d .
H13A H 0.6498 0.7257 0.2760 0.078 Uiso 1 1 calc R
H13B H 0.4865 0.7573 0.2987 0.078 Uiso 1 1 calc R
C14 C 0.5685(5) 0.5520(5) 0.32000(16) 0.0629(12) Uani 1 1 d .
H14A H 0.6346 0.4800 0.3044 0.075 Uiso 1 1 calc R
H14B H 0.4710 0.5113 0.3270 0.075 Uiso 1 1 calc R
C15 C 0.6297(5) 0.5786(5) 0.36952(16) 0.0627(12) Uani 1 1 d .
H15A H 0.5639 0.6512 0.3849 0.075 Uiso 1 1 calc R
H15B H 0.7274 0.6188 0.3625 0.075 Uiso 1 1 calc R
C16 C 0.6459(5) 0.4455(5) 0.40743(16) 0.0623(12) Uani 1 1 d .
H16A H 0.7114 0.3725 0.3921 0.075 Uiso 1 1 calc R
H16B H 0.5482 0.4054 0.4148 0.075 Uiso 1 1 calc R
C17 C 0.7082(5) 0.4745(5) 0.45668(16) 0.0619(12) Uani 1 1 d .
H17A H 0.8059 0.5144 0.4492 0.074 Uiso 1 1 calc R
H17B H 0.6428 0.5479 0.4718 0.074 Uiso 1 1 calc R
C18 C 0.7244(5) 0.3432(4) 0.49483(15) 0.0600(11) Uani 1 1 d .
H18A H 0.7900 0.2699 0.4798 0.072 Uiso 1 1 calc R
H18B H 0.6267 0.3031 0.5023 0.072 Uiso 1 1 calc R
C19 C 0.7861(5) 0.3729(5) 0.54391(15) 0.0611(11) Uani 1 1 d .
H19A H 0.7201 0.4460 0.5590 0.073 Uiso 1 1 calc R
H19B H 0.8834 0.4136 0.5364 0.073 Uiso 1 1 calc R
C20 C 0.8037(5) 0.2418(5) 0.58248(16) 0.0619(12) Uani 1 1 d .
H20A H 0.7064 0.2013 0.5902 0.074 Uiso 1 1 calc R
H20B H 0.8695 0.1684 0.5675 0.074 Uiso 1 1 calc R
C21 C 0.8660(5) 0.2729(5) 0.63114(15) 0.0625(12) Uani 1 1 d .
H21A H 0.7998 0.3457 0.6463 0.075 Uiso 1 1 calc R
H21B H 0.9630 0.3141 0.6233 0.075 Uiso 1 1 calc R
C22 C 0.8848(5) 0.1418(5) 0.66956(16) 0.0632(12) Uani 1 1 d .
H22A H 0.7874 0.1020 0.6779 0.076 Uiso 1 1 calc R
H22B H 0.9490 0.0681 0.6541 0.076 Uiso 1 1 calc R
C23 C 0.9504(5) 0.1719(5) 0.71780(16) 0.0654(12) Uani 1 1 d .
H23A H 1.0469 0.2135 0.7092 0.079 Uiso 1 1 calc R
H23B H 0.8852 0.2447 0.7334 0.079 Uiso 1 1 calc R
C24 C 0.9721(6) 0.0439(5) 0.75579(18) 0.0766(14) Uani 1 1 d .
H24A H 1.0363 -0.0295 0.7402 0.092 Uiso 1 1 calc R
H24B H 0.8755 0.0030 0.7648 0.092 Uiso 1 1 calc R
C25 C 1.0400(7) 0.0750(7) 0.80377(18) 0.104(2) Uani 1 1 d .
H25A H 1.0489 -0.0131 0.8261 0.156 Uiso 1 1 calc R
H25B H 0.9766 0.1461 0.8201 0.156 Uiso 1 1 calc R
H25C H 1.1377 0.1117 0.7956 0.156 Uiso 1 1 calc R
C26 C -0.0785(4) 0.6004(4) 0.06302(13) 0.0429(9) Uani 1 1 d .
H26A H -0.0188 0.5200 0.0498 0.051 Uiso 1 1 calc R
H26B H -0.1635 0.6232 0.0422 0.051 Uiso 1 1 calc R
C27 C -0.1350(4) 0.5555(4) 0.11750(14) 0.0471(9) Uani 1 1 d .
H27A H -0.1871 0.6392 0.1312 0.057 Uiso 1 1 calc R
H27B H -0.2073 0.4816 0.1173 0.057 Uiso 1 1 calc R
C28 C -0.0129(4) 0.4967(4) 0.15233(14) 0.0510(10) Uani 1 1 d .
H28A H 0.0344 0.4090 0.1399 0.061 Uiso 1 1 calc R
H28B H 0.0630 0.5677 0.1507 0.061 Uiso 1 1 calc R
C29 C -0.0664(5) 0.4619(5) 0.20685(15) 0.0578(11) Uani 1 1 d .
H29A H -0.1420 0.3905 0.2086 0.069 Uiso 1 1 calc R
H29B H -0.1139 0.5494 0.2193 0.069 Uiso 1 1 calc R
C30 C 0.0561(5) 0.4040(5) 0.24109(15) 0.0566(11) Uani 1 1 d .
H30A H 0.1333 0.4741 0.2384 0.068 Uiso 1 1 calc R
H30B H 0.1015 0.3150 0.2291 0.068 Uiso 1 1 calc R
C31 C 0.0054(5) 0.3728(4) 0.29638(14) 0.0545(11) Uani 1 1 d .
H31A H -0.0745 0.3057 0.2991 0.065 Uiso 1 1 calc R
H31B H -0.0358 0.4626 0.3089 0.065 Uiso 1 1 calc R
C32 C 0.1296(5) 0.3085(5) 0.32985(14) 0.0566(11) Uani 1 1 d .
H32A H 0.1709 0.2189 0.3171 0.068 Uiso 1 1 calc R
H32B H 0.2095 0.3758 0.3270 0.068 Uiso 1 1 calc R
C33 C 0.0811(5) 0.2765(4) 0.38517(14) 0.0535(10) Uani 1 1 d .
H33A H 0.0000 0.2105 0.3881 0.064 Uiso 1 1 calc R
H33B H 0.0420 0.3663 0.3982 0.064 Uiso 1 1 calc R
C34 C 0.2060(5) 0.2098(4) 0.41747(14) 0.0545(11) Uani 1 1 d .
H34A H 0.2454 0.1205 0.4041 0.065 Uiso 1 1 calc R
H34B H 0.2867 0.2761 0.4145 0.065 Uiso 1 1 calc R
C35 C 0.1597(5) 0.1759(4) 0.47308(14) 0.0535(10) Uani 1 1 d .
H35A H 0.1221 0.2653 0.4867 0.064 Uiso 1 1 calc R
H35B H 0.0780 0.1107 0.4761 0.064 Uiso 1 1 calc R
C36 C 0.2850(5) 0.1070(4) 0.50467(14) 0.0539(10) Uani 1 1 d .
H36A H 0.3667 0.1723 0.5014 0.065 Uiso 1 1 calc R
H36B H 0.3225 0.0177 0.4909 0.065 Uiso 1 1 calc R
C37 C 0.2410(5) 0.0723(5) 0.56042(14) 0.0539(10) Uani 1 1 d .
H37A H 0.1588 0.0075 0.5637 0.065 Uiso 1 1 calc R
H37B H 0.2043 0.1617 0.5743 0.065 Uiso 1 1 calc R
C38 C 0.3668(5) 0.0022(4) 0.59167(14) 0.0547(11) Uani 1 1 d .
H38A H 0.4481 0.0678 0.5890 0.066 Uiso 1 1 calc R
H38B H 0.4048 -0.0862 0.5775 0.066 Uiso 1 1 calc R
C39 C 0.3211(5) -0.0350(5) 0.64730(14) 0.0549(11) Uani 1 1 d .
H39A H 0.2834 0.0535 0.6615 0.066 Uiso 1 1 calc R
H39B H 0.2396 -0.1002 0.6500 0.066 Uiso 1 1 calc R
C40 C 0.4467(5) -0.1054(5) 0.67857(15) 0.0560(11) Uani 1 1 d .
H40A H 0.5275 -0.0393 0.6764 0.067 Uiso 1 1 calc R
H40B H 0.4857 -0.1929 0.6639 0.067 Uiso 1 1 calc R
C41 C 0.4009(5) -0.1452(5) 0.73391(14) 0.0564(11) Uani 1 1 d .
H41A H 0.3615 -0.0577 0.7485 0.068 Uiso 1 1 calc R
H41B H 0.3204 -0.2116 0.7361 0.068 Uiso 1 1 calc R
C42 C 0.5258(5) -0.2146(5) 0.76505(16) 0.0690(13) Uani 1 1 d .
H42A H 0.6052 -0.1472 0.7637 0.083 Uiso 1 1 calc R
H42B H 0.5671 -0.3007 0.7500 0.083 Uiso 1 1 calc R
C43 C 0.4775(7) -0.2576(6) 0.82008(18) 0.0946(18) Uani 1 1 d .
H43A H 0.5622 -0.3015 0.8375 0.142 Uiso 1 1 calc R
H43B H 0.4004 -0.3260 0.8219 0.142 Uiso 1 1 calc R
H43C H 0.4395 -0.1727 0.8357 0.142 Uiso 1 1 calc R

loop_
_atom_site_aniso_label
_atom_site_aniso_U_11
_atom_site_aniso_U_22
_atom_site_aniso_U_33
_atom_site_aniso_U_23
_atom_site_aniso_U_13
_atom_site_aniso_U_12
Ag 0.0534(2) 0.04559(19) 0.0591(2) -0.01232(13) -0.00918(14) 0.01449(13)
Cl1 0.0658(7) 0.0419(6) 0.0999(9) -0.0096(6) 0.0139(7) 0.0106(5)
N1 0.0382(18) 0.0404(18) 0.0314(16) 0.0009(13) -0.0023(13) 0.0025(14)
N2 0.0403(18) 0.0338(16) 0.0323(16) -0.0012(12) -0.0048(13) 0.0012(13)
C1 0.046(2) 0.041(2) 0.0264(19) 0.0012(15) -0.0030(16) 0.0055(17)
C2 0.042(2) 0.039(2) 0.0264(18) 0.0021(15) -0.0027(16) 0.0053(17)
C3 0.057(3) 0.037(2) 0.038(2) -0.0009(16) 0.0004(18) -0.0002(18)
C4 0.065(3) 0.035(2) 0.047(2) 0.0003(17) 0.001(2) 0.009(2)
C5 0.051(3) 0.054(3) 0.044(2) 0.0060(19) -0.0027(19) 0.019(2)
C6 0.042(2) 0.044(2) 0.039(2) 0.0016(16) -0.0017(17) -0.0005(17)
C7 0.042(2) 0.0350(19) 0.0248(18) -0.0007(14) -0.0005(15) 0.0028(17)
C8 0.039(2) 0.048(2) 0.054(2) -0.0034(18) 0.0053(19) -0.0051(18)
C9 0.043(2) 0.054(2) 0.057(3) -0.008(2) -0.0088(19) -0.0031(19)
C10 0.055(3) 0.059(3) 0.061(3) -0.007(2) -0.015(2) 0.001(2)
C11 0.066(3) 0.062(3) 0.065(3) -0.007(2) -0.022(2) -0.003(2)
C12 0.065(3) 0.060(3) 0.066(3) -0.008(2) -0.021(2) 0.003(2)
C13 0.077(3) 0.059(3) 0.061(3) -0.004(2) -0.022(2) 0.001(2)
C14 0.061(3) 0.063(3) 0.066(3) -0.009(2) -0.021(2) 0.003(2)
C15 0.067(3) 0.062(3) 0.060(3) -0.007(2) -0.012(2) -0.002(2)
C16 0.064(3) 0.061(3) 0.063(3) -0.007(2) -0.017(2) 0.000(2)
C17 0.068(3) 0.063(3) 0.055(3) -0.005(2) -0.012(2) -0.001(2)
C18 0.062(3) 0.060(3) 0.059(3) -0.005(2) -0.014(2) -0.002(2)
C19 0.069(3) 0.060(3) 0.054(3) -0.002(2) -0.010(2) -0.004(2)
C20 0.063(3) 0.063(3) 0.061(3) -0.007(2) -0.015(2) 0.002(2)
C21 0.072(3) 0.061(3) 0.054(3) -0.004(2) -0.007(2) 0.001(2)
C22 0.065(3) 0.065(3) 0.060(3) -0.006(2) -0.010(2) -0.002(2)
C23 0.071(3) 0.072(3) 0.051(3) -0.002(2) -0.001(2) 0.001(2)
C24 0.079(4) 0.083(3) 0.065(3) 0.002(3) -0.002(3) 0.004(3)
C25 0.124(5) 0.136(5) 0.048(3) 0.001(3) -0.012(3) 0.012(4)
C26 0.048(2) 0.039(2) 0.041(2) 0.0004(16) -0.0109(18) -0.0019(17)
C27 0.051(2) 0.040(2) 0.050(2) 0.0011(18) -0.0039(19) -0.0076(18)
C28 0.056(3) 0.047(2) 0.047(2) 0.0067(18) -0.004(2) -0.0010(19)
C29 0.056(3) 0.064(3) 0.053(3) 0.007(2) -0.007(2) -0.009(2)
C30 0.061(3) 0.058(3) 0.048(2) 0.005(2) -0.003(2) -0.004(2)
C31 0.057(3) 0.058(3) 0.047(2) 0.005(2) -0.004(2) -0.007(2)
C32 0.064(3) 0.058(3) 0.047(2) 0.002(2) -0.004(2) -0.007(2)
C33 0.057(3) 0.057(2) 0.046(2) 0.0019(19) -0.002(2) -0.008(2)
C34 0.060(3) 0.058(3) 0.044(2) -0.0006(19) -0.003(2) -0.002(2)
C35 0.053(3) 0.060(3) 0.048(2) -0.004(2) -0.006(2) -0.007(2)
C36 0.055(3) 0.057(2) 0.049(2) -0.0009(19) -0.002(2) -0.005(2)
C37 0.053(3) 0.065(3) 0.044(2) -0.003(2) -0.003(2) -0.009(2)
C38 0.060(3) 0.056(2) 0.048(2) -0.0015(19) -0.006(2) -0.007(2)
C39 0.058(3) 0.059(3) 0.048(2) -0.004(2) -0.007(2) -0.007(2)
C40 0.061(3) 0.056(2) 0.051(3) -0.006(2) -0.005(2) -0.004(2)
C41 0.065(3) 0.064(3) 0.041(2) -0.005(2) -0.006(2) -0.009(2)
C42 0.084(3) 0.068(3) 0.055(3) -0.001(2) -0.016(3) -0.005(3)
C43 0.133(5) 0.101(4) 0.053(3) 0.001(3) -0.023(3) -0.027(4)

loop_
_atom_type_symbol
_atom_type_description
_atom_type_scat_dispersion_real
_atom_type_scat_dispersion_imag
_atom_type_scat_source
C C 0.0033 0.0016 'International Tables Vol C Tables 4.2.6.8 and 6.1.1.4'
H H 0.0000 0.0000 'International Tables Vol C Tables 4.2.6.8 and 6.1.1.4'
N N 0.0061 0.0033 'International Tables Vol C Tables 4.2.6.8 and 6.1.1.4'
Cl Cl 0.1484 0.1585 'International Tables Vol C Tables 4.2.6.8 and 6.1.1.4'
Ag Ag -0.8971 1.1015 'International Tables Vol C Tables 4.2.6.8 and 6.1.1.4'

loop_
_geom_angle_atom_site_label_1
_geom_angle_atom_site_label_2
_geom_angle_atom_site_label_3
_geom_angle
C1 Ag Cl1 168.00(11)
C1 N1 C2 110.8(3)
C1 N1 C8 125.7(3)
C2 N1 C8 123.4(3)
C1 N2 C7 110.9(3)
C1 N2 C26 125.1(3)
C7 N2 C26 124.0(3)
N1 C1 N2 105.5(3)
N1 C1 Ag 127.6(3)
N2 C1 Ag 126.5(3)
C7 C2 C3 121.8(3)
C7 C2 N1 106.5(3)
C3 C2 N1 131.7(3)
C4 C3 C2 116.2(4)
C4 C3 H3A 121.9
C2 C3 H3A 121.9
C3 C4 C5 122.2(3)
C3 C4 H4A 118.9
C5 C4 H4A 118.9
C6 C5 C4 121.3(4)
C6 C5 H5A 119.4
C4 C5 H5A 119.4
C5 C6 C7 117.0(4)
C5 C6 H6A 121.5
C7 C6 H6A 121.5
C2 C7 N2 106.3(3)
C2 C7 C6 121.5(3)
N2 C7 C6 132.1(3)
N1 C8 C9 112.4(3)
N1 C8 H8A 109.1
C9 C8 H8A 109.1
N1 C8 H8B 109.1
C9 C8 H8B 109.1
H8A C8 H8B 107.9
C10 C9 C8 115.4(3)
C10 C9 H9A 108.4
C8 C9 H9A 108.4
C10 C9 H9B 108.4
C8 C9 H9B 108.4
H9A C9 H9B 107.5
C9 C10 C11 113.0(3)
C9 C10 H10A 109.0
C11 C10 H10A 109.0
C9 C10 H10B 109.0
C11 C10 H10B 109.0
H10A C10 H10B 107.8
C12 C11 C10 115.8(4)
C12 C11 H11A 108.3
C10 C11 H11A 108.3
C12 C11 H11B 108.3
C10 C11 H11B 108.3
H11A C11 H11B 107.4
C13 C12 C11 114.1(4)
C13 C12 H12A 108.7
C11 C12 H12A 108.7
C13 C12 H12B 108.7
C11 C12 H12B 108.7
H12A C12 H12B 107.6
C14 C13 C12 116.0(4)
C14 C13 H13A 108.3
C12 C13 H13A 108.3
C14 C13 H13B 108.3
C12 C13 H13B 108.3
H13A C13 H13B 107.4
C13 C14 C15 114.6(4)
C13 C14 H14A 108.6
C15 C14 H14A 108.6
C13 C14 H14B 108.6
C15 C14 H14B 108.6
H14A C14 H14B 107.6
C14 C15 C16 115.2(4)
C14 C15 H15A 108.5
C16 C15 H15A 108.5
C14 C15 H15B 108.5
C16 C15 H15B 108.5
H15A C15 H15B 107.5
C15 C16 C17 114.3(4)
C15 C16 H16A 108.7
C17 C16 H16A 108.7
C15 C16 H16B 108.7
C17 C16 H16B 108.7
H16A C16 H16B 107.6
C18 C17 C16 114.9(4)
C18 C17 H17A 108.5
C16 C17 H17A 108.5
C18 C17 H17B 108.5
C16 C17 H17B 108.5
H17A C17 H17B 107.5
C17 C18 C19 114.7(4)
C17 C18 H18A 108.6
C19 C18 H18A 108.6
C17 C18 H18B 108.6
C19 C18 H18B 108.6
H18A C18 H18B 107.6
C18 C19 C20 115.2(4)
C18 C19 H19A 108.5
C20 C19 H19A 108.5
C18 C19 H19B 108.5
C20 C19 H19B 108.5
H19A C19 H19B 107.5
C21 C20 C19 114.6(4)
C21 C20 H20A 108.6
C19 C20 H20A 108.6
C21 C20 H20B 108.6
C19 C20 H20B 108.6
H20A C20 H20B 107.6
C20 C21 C22 114.7(4)
C20 C21 H21A 108.6
C22 C21 H21A 108.6
C20 C21 H21B 108.6
C22 C21 H21B 108.6
H21A C21 H21B 107.6
C23 C22 C21 114.8(4)
C23 C22 H22A 108.6
C21 C22 H22A 108.6
C23 C22 H22B 108.6
C21 C22 H22B 108.6
H22A C22 H22B 107.5
C24 C23 C22 115.7(4)
C24 C23 H23A 108.4
C22 C23 H23A 108.4
C24 C23 H23B 108.4
C22 C23 H23B 108.4
H23A C23 H23B 107.4
C23 C24 C25 115.2(4)
C23 C24 H24A 108.5
C25 C24 H24A 108.5
C23 C24 H24B 108.5
C25 C24 H24B 108.5
H24A C24 H24B 107.5
C24 C25 H25A 109.5
C24 C25 H25B 109.5
H25A C25 H25B 109.5
C24 C25 H25C 109.5
H25A C25 H25C 109.5
H25B C25 H25C 109.5
N2 C26 C27 110.8(3)
N2 C26 H26A 109.5
C27 C26 H26A 109.5
N2 C26 H26B 109.5
C27 C26 H26B 109.5
H26A C26 H26B 108.1
C28 C27 C26 114.5(3)
C28 C27 H27A 108.6
C26 C27 H27A 108.6
C28 C27 H27B 108.6
C26 C27 H27B 108.6
H27A C27 H27B 107.6
C29 C28 C27 114.8(3)
C29 C28 H28A 108.6
C27 C28 H28A 108.6
C29 C28 H28B 108.6
C27 C28 H28B 108.6
H28A C28 H28B 107.6
C28 C29 C30 114.2(3)
C28 C29 H29A 108.7
C30 C29 H29A 108.7
C28 C29 H29B 108.7
C30 C29 H29B 108.7
H29A C29 H29B 107.6
C29 C30 C31 115.0(3)
C29 C30 H30A 108.5
C31 C30 H30A 108.5
C29 C30 H30B 108.5
C31 C30 H30B 108.5
H30A C30 H30B 107.5
C30 C31 C32 114.1(3)
C30 C31 H31A 108.7
C32 C31 H31A 108.7
C30 C31 H31B 108.7
C32 C31 H31B 108.7
H31A C31 H31B 107.6
C33 C32 C31 114.8(3)
C33 C32 H32A 108.6
C31 C32 H32A 108.6
C33 C32 H32B 108.6
C31 C32 H32B 108.6
H32A C32 H32B 107.5
C32 C33 C34 113.8(3)
C32 C33 H33A 108.8
C34 C33 H33A 108.8
C32 C33 H33B 108.8
C34 C33 H33B 108.8
H33A C33 H33B 107.7
C35 C34 C33 114.8(3)
C35 C34 H34A 108.6
C33 C34 H34A 108.6
C35 C34 H34B 108.6
C33 C34 H34B 108.6
H34A C34 H34B 107.5
C36 C35 C34 114.1(3)
C36 C35 H35A 108.7
C34 C35 H35A 108.7
C36 C35 H35B 108.7
C34 C35 H35B 108.7
H35A C35 H35B 107.6
C35 C36 C37 115.0(3)
C35 C36 H36A 108.5
C37 C36 H36A 108.5
C35 C36 H36B 108.5
C37 C36 H36B 108.5
H36A C36 H36B 107.5
C36 C37 C38 114.6(3)
C36 C37 H37A 108.6
C38 C37 H37A 108.6
C36 C37 H37B 108.6
C38 C37 H37B 108.6
H37A C37 H37B 107.6
C37 C38 C39 114.3(3)
C37 C38 H38A 108.7
C39 C38 H38A 108.7
C37 C38 H38B 108.7
C39 C38 H38B 108.7
H38A C38 H38B 107.6
C40 C39 C38 114.4(3)
C40 C39 H39A 108.7
C38 C39 H39A 108.7
C40 C39 H39B 108.7
C38 C39 H39B 108.7
H39A C39 H39B 107.6
C39 C40 C41 114.5(3)
C39 C40 H40A 108.6
C41 C40 H40A 108.6
C39 C40 H40B 108.6
C41 C40 H40B 108.6
H40A C40 H40B 107.6
C42 C41 C40 114.6(4)
C42 C41 H41A 108.6
C40 C41 H41A 108.6
C42 C41 H41B 108.6
C40 C41 H41B 108.6
H41A C41 H41B 107.6
C41 C42 C43 114.0(4)
C41 C42 H42A 108.7
C43 C42 H42A 108.7
C41 C42 H42B 108.7
C43 C42 H42B 108.7
H42A C42 H42B 107.6
C42 C43 H43A 109.5
C42 C43 H43B 109.5
H43A C43 H43B 109.5
C42 C43 H43C 109.5
H43A C43 H43C 109.5
H43B C43 H43C 109.5

loop_
_geom_bond_atom_site_label_1
_geom_bond_atom_site_label_2
_geom_bond_distance
Ag C1 2.086(3)
Ag Cl1 2.3452(13)
N1 C1 1.353(4)
N1 C2 1.393(4)
N1 C8 1.462(5)
N2 C1 1.364(4)
N2 C7 1.385(4)
N2 C26 1.465(4)
C2 C7 1.379(5)
C2 C3 1.387(5)
C3 C4 1.377(5)
C3 H3A 0.9300
C4 C5 1.390(6)
C4 H4A 0.9300
C5 C6 1.372(5)
C5 H5A 0.9300
C6 C7 1.388(5)
C6 H6A 0.9300
C8 C9 1.507(5)
C8 H8A 0.9700
C8 H8B 0.9700
C9 C10 1.505(5)
C9 H9A 0.9700
C9 H9B 0.9700
C10 C11 1.518(5)
C10 H10A 0.9700
C10 H10B 0.9700
C11 C12 1.511(6)
C11 H11A 0.9700
C11 H11B 0.9700
C12 C13 1.505(6)
C12 H12A 0.9700
C12 H12B 0.9700
C13 C14 1.506(6)
C13 H13A 0.9700
C13 H13B 0.9700
C14 C15 1.510(6)
C14 H14A 0.9700
C14 H14B 0.9700
C15 C16 1.515(6)
C15 H15A 0.9700
C15 H15B 0.9700
C16 C17 1.514(5)
C16 H16A 0.9700
C16 H16B 0.9700
C17 C18 1.507(5)
C17 H17A 0.9700
C17 H17B 0.9700
C18 C19 1.509(6)
C18 H18A 0.9700
C18 H18B 0.9700
C19 C20 1.513(6)
C19 H19A 0.9700
C19 H19B 0.9700
C20 C21 1.505(6)
C20 H20A 0.9700
C20 H20B 0.9700
C21 C22 1.512(6)
C21 H21A 0.9700
C21 H21B 0.9700
C22 C23 1.506(6)
C22 H22A 0.9700
C22 H22B 0.9700
C23 C24 1.488(6)
C23 H23A 0.9700
C23 H23B 0.9700
C24 C25 1.512(7)
C24 H24A 0.9700
C24 H24B 0.9700
C25 H25A 0.9600
C25 H25B 0.9600
C25 H25C 0.9600
C26 C27 1.528(5)
C26 H26A 0.9700
C26 H26B 0.9700
C27 C28 1.518(5)
C27 H27A 0.9700
C27 H27B 0.9700
C28 C29 1.506(5)
C28 H28A 0.9700
C28 H28B 0.9700
C29 C30 1.509(5)
C29 H29A 0.9700
C29 H29B 0.9700
C30 C31 1.515(5)
C30 H30A 0.9700
C30 H30B 0.9700
C31 C32 1.523(5)
C31 H31A 0.9700
C31 H31B 0.9700
C32 C33 1.512(5)
C32 H32A 0.9700
C32 H32B 0.9700
C33 C34 1.517(5)
C33 H33A 0.9700
C33 H33B 0.9700
C34 C35 1.516(5)
C34 H34A 0.9700
C34 H34B 0.9700
C35 C36 1.514(5)
C35 H35A 0.9700
C35 H35B 0.9700
C36 C37 1.516(5)
C36 H36A 0.9700
C36 H36B 0.9700
C37 C38 1.516(5)
C37 H37A 0.9700
C37 H37B 0.9700
C38 C39 1.519(5)
C38 H38A 0.9700
C38 H38B 0.9700
C39 C40 1.516(5)
C39 H39A 0.9700
C39 H39B 0.9700
C40 C41 1.516(5)
C40 H40A 0.9700
C40 H40B 0.9700
C41 C42 1.507(6)
C41 H41A 0.9700
C41 H41B 0.9700
C42 C43 1.519(6)
C42 H42A 0.9700
C42 H42B 0.9700
C43 H43A 0.9600
C43 H43B 0.9600
C43 H43C 0.9600
